data_7027220
loop_
_publ_author_name
'Distler, Anne'
'Lohse, Douglas L.'
'Sevov, Slavi C.'

_publ_section_title
;
 Chains, planes, and tunnels of metal diphosphonates: synthesis,
 structure, and characterization of Na3Co(O3PCH2PO3)(OH),
 Na3Mg(O3PCH2PO3)F&#x00B7;H2O, Na2Co(O3PCH2PO3)&#x00B7;H2O,
 NaCo2(O3PCH2CH2CH2PO3)(OH), and Co2(O3PCH2PO3)(H2O)
;
_journal_issue 11
_journal_name_full 'Journal of the Chemical Society, Dalton Transactions'
_journal_page_first 1805
_journal_paper_doi 10.1039/a809671f
_journal_year 1999
_chemical_formula_sum 'C H4 Co2 O7 P2'
_chemical_formula_weight 307.84
_chemical_name_common 'Cobalt Methylene Diphosphonate Monohydrate'
_chemical_name_systematic
;
 Co2(O3P-CH2-PO3).H2O
;
_space_group_IT_number 15
_symmetry_cell_setting monoclinic
_symmetry_space_group_name_Hall '-C 2yc'
_symmetry_space_group_name_H-M 'C 1 2/c 1'
_atom_sites_solution_hydrogens geom
_atom_sites_solution_primary direct
_atom_sites_solution_secondary difmap
_audit_creation_method SHELXL
_cell_angle_alpha 90.00
_cell_angle_beta 106.68(3)
_cell_angle_gamma 90.00
_cell_formula_units_Z 8
_cell_length_a 18.820(4)
_cell_length_b 8.246(2)
_cell_length_c 8.916(2)
_cell_measurement_temperature 293(2)
_cell_volume 1325.5(6)
_computing_cell_refinement CAD4_(Enraf-Nonius,_1977)
_computing_data_collection CAD4_(Enraf-Nonius,_1977)
_computing_data_reduction SDP_Package_(Enraf-Nonius,_1985)
_computing_molecular_graphics 'SHELXTL (Siemens, 1994)'
_computing_publication_material 'SHELXTL (Siemens, 1994)'
_computing_structure_refinement 'SHELXL-93 (Sheldrick, 1993)'
_computing_structure_solution 'SHELXS-86 (Sheldrick, 1990)'
_diffrn_ambient_temperature 293(2)
_diffrn_measurement_device Enraf_Nonius_CAD4
_diffrn_measurement_method omega-2theta
_diffrn_radiation_monochromator graphite
_diffrn_radiation_source 'fine-focus sealed tube'
_diffrn_radiation_type MoK\a
_diffrn_radiation_wavelength 0.71073
_diffrn_reflns_av_R_equivalents 0.0712
_diffrn_reflns_av_sigmaI/netI 0.0839
_diffrn_reflns_limit_h_max 21
_diffrn_reflns_limit_h_min -22
_diffrn_reflns_limit_k_max 9
_diffrn_reflns_limit_k_min 0
_diffrn_reflns_limit_l_max 10
_diffrn_reflns_limit_l_min 0
_diffrn_reflns_number 2322
_diffrn_reflns_theta_max 24.95
_diffrn_reflns_theta_min 2.26
_diffrn_standards_decay_% -1.2%
_diffrn_standards_interval_count 200
_diffrn_standards_interval_time 120
_diffrn_standards_number 3
_exptl_absorpt_coefficient_mu 5.481
_exptl_absorpt_correction_T_max 1.0000
_exptl_absorpt_correction_T_min 0.6418
_exptl_absorpt_correction_type 'Xabs-Empirical Absorption Correction'
_exptl_crystal_colour blue
_exptl_crystal_density_diffrn 3.085
_exptl_crystal_description plate
_exptl_crystal_F_000 1200
_exptl_crystal_size_max 0.10
_exptl_crystal_size_mid 0.05
_exptl_crystal_size_min 0.01
_refine_diff_density_max 0.853
_refine_diff_density_min -0.933
_refine_diff_density_rms 0.212
_refine_ls_extinction_method none
_refine_ls_goodness_of_fit_all 1.110
_refine_ls_goodness_of_fit_obs 1.134
_refine_ls_hydrogen_treatment 'fixed distance model'
_refine_ls_matrix_type full
_refine_ls_number_parameters 122
_refine_ls_number_reflns 1164
_refine_ls_number_restraints 4
_refine_ls_restrained_S_all 1.114
_refine_ls_restrained_S_obs 1.140
_refine_ls_R_factor_all 0.0684
_refine_ls_R_factor_obs 0.0456
_refine_ls_shift/esd_max 0.000
_refine_ls_shift/esd_mean 0.000
_refine_ls_structure_factor_coef Fsqd
_refine_ls_weighting_details 'w=1/[\s^2^(Fo^2^)+(0.0509P)^2^+0.0000P] where P=(Fo^2^+2Fc^2^)/3'
_refine_ls_weighting_scheme calc
_refine_ls_wR_factor_all 0.1158
_refine_ls_wR_factor_obs 0.1028
_reflns_number_observed 906
_reflns_number_total 1164
_reflns_observed_criterion >2sigma(I)
_cod_data_source_file 809671fsup1.cif
_cod_data_source_block 5
_cod_depositor_comments
;
The following automatic conversions were performed:

'_symmetry_cell_setting' value 'Monoclinic' changed to 'monoclinic'
according to /home/saulius/struct/CIF-dictionaries/cif_core.dic
dictionary named 'cif_core.dic' version 2.4.2 from 2011-04-26.

Automatic conversion script
Id: cif_fix_values 1891 2012-01-12 08:04:46Z andrius 

The following automatic conversions were performed:

'_refine_ls_weighting_scheme' value 'calc
w=1/[\s^2^(Fo^2^)+(0.0509P)^2^+0.0000P] where P=(Fo^2^+2Fc^2^)/3' was
changed to 'calc'. New tag '_refine_ls_weighting_details' was
created. The value of the new tag was set to
'w=1/[\s^2^(Fo^2^)+(0.0509P)^2^+0.0000P] where P=(Fo^2^+2Fc^2^)/3'.

Automatic conversion script
Id: cif_fix_values 3143 2015-03-26 13:38:13Z robertas 
;
_cod_original_cell_volume 1325.4(5)
_cod_original_sg_symbol_H-M C2/c
_cod_database_code 7027220

loop_
_symmetry_equiv_pos_as_xyz
'x, y, z'
'-x, y, -z+1/2'
'x+1/2, y+1/2, z'
'-x+1/2, y+1/2, -z+1/2'
'-x, -y, -z'
'x, -y, z-1/2'
'-x+1/2, -y+1/2, -z'
'x+1/2, -y+1/2, z-1/2'

loop_
_atom_site_aniso_label
_atom_site_aniso_U_11
_atom_site_aniso_U_22
_atom_site_aniso_U_33
_atom_site_aniso_U_23
_atom_site_aniso_U_13
_atom_site_aniso_U_12
Co1 0.0086(8) 0.0126(8) 0.0087(7) 0.000 0.0023(6) 0.000
Co2 0.0083(6) 0.0070(5) 0.0080(5) 0.0003(4) 0.0022(4) 0.0000(4)
Co3 0.0096(8) 0.0064(7) 0.0078(7) 0.0001(6) 0.0033(6) 0.0010(6)
P1 0.0085(10) 0.0056(9) 0.0064(9) 0.0004(7) 0.0025(8) 0.0007(8)
P2 0.0066(10) 0.0086(10) 0.0064(9) -0.0014(7) 0.0022(8) -0.0012(8)
O1 0.017(3) 0.005(2) 0.011(3) 0.000(2) 0.008(2) 0.000(2)
O2 0.012(3) 0.006(2) 0.010(3) -0.002(2) 0.004(2) 0.002(2)
O3 0.011(3) 0.005(3) 0.013(3) -0.002(2) 0.005(2) -0.001(2)
O4 0.013(3) 0.008(3) 0.006(3) 0.001(2) 0.003(2) -0.004(2)
O5 0.012(3) 0.008(3) 0.011(3) -0.001(2) 0.006(2) -0.003(2)
O6 0.014(3) 0.018(3) 0.016(3) -0.009(2) 0.008(3) -0.002(2)
O7 0.010(3) 0.016(3) 0.016(3) -0.005(2) 0.005(2) -0.001(2)

loop_
_atom_site_label
_atom_site_type_symbol
_atom_site_fract_x
_atom_site_fract_y
_atom_site_fract_z
_atom_site_U_iso_or_equiv
_atom_site_thermal_displace_type
_atom_site_occupancy
_atom_site_calc_flag
_atom_site_refinement_flags
Co1 Co 0.0000 0.0274(2) 0.7500 0.0100(4) Uani 1 d S
Co2 Co -0.18535(6) -0.11187(12) 0.56574(11) 0.0078(3) Uani 1 d .
Co3 Co -0.2500 0.2500 0.5000 0.0078(4) Uani 1 d S
P1 P -0.30560(11) 0.0446(2) 0.7430(2) 0.0068(4) Uani 1 d .
P2 P -0.09390(11) -0.1774(2) 0.9242(2) 0.0071(5) Uani 1 d .
O1 O -0.2536(3) 0.0447(6) 0.6376(6) 0.0102(11) Uani 1 d .
O2 O -0.2791(3) 0.1703(6) 0.8717(6) 0.0094(11) Uani 1 d .
O3 O -0.1598(3) -0.1173(6) 0.9738(6) 0.0093(11) Uani 1 d .
O4 O -0.0880(3) -0.0942(6) 0.7718(6) 0.0090(11) Uani 1 d .
O5 O -0.3163(3) -0.1220(6) 0.8043(6) 0.0098(11) Uani 1 d .
O6 O -0.1168(3) -0.2252(7) 0.4596(7) 0.0149(13) Uani 1 d D
H1 H -0.0647(51) -0.2289(158) 0.4769(179) 0.084(48) Uiso 1 d D
H2 H -0.1382(81) -0.2764(148) 0.3478(116) 0.086(48) Uiso 1 d D
O7 O -0.0217(3) -0.1557(6) 1.0567(6) 0.0138(12) Uani 1 d .
C C -0.1040(4) -0.3901(9) 0.8800(9) 0.008(2) Uiso 1 d D
H3 H -0.0986(51) -0.4549(91) 0.9628(92) 0.018(23) Uiso 1 d D
H4 H -0.0686(57) -0.4204(118) 0.7993(118) 0.050(32) Uiso 1 d D

loop_
_atom_type_symbol
_atom_type_description
_atom_type_scat_dispersion_real
_atom_type_scat_dispersion_imag
_atom_type_scat_source
C C 0.0033 0.0016 'International Tables Vol C Tables 4.2.6.8 and 6.1.1.4'
H H 0.0000 0.0000 'International Tables Vol C Tables 4.2.6.8 and 6.1.1.4'
O O 0.0106 0.0060 'International Tables Vol C Tables 4.2.6.8 and 6.1.1.4'
P P 0.1023 0.0942 'International Tables Vol C Tables 4.2.6.8 and 6.1.1.4'
Co Co 0.3494 0.9721 'International Tables Vol C Tables 4.2.6.8 and 6.1.1.4'

loop_
_geom_angle_atom_site_label_1
_geom_angle_atom_site_label_2
_geom_angle_atom_site_label_3
_geom_angle
_geom_angle_site_symmetry_1
_geom_angle_site_symmetry_3
O7 Co1 O7 114.7(3) 6 5_557
O7 Co1 O4 98.9(2) 6 2_556
O7 Co1 O4 112.8(2) 5_557 2_556
O7 Co1 O4 112.8(2) 6 .
O7 Co1 O4 98.9(2) 5_557 .
O4 Co1 O4 119.6(3) 2_556 .
O6 Co2 O2 91.4(2) . 4_446
O6 Co2 O1 166.8(2) . .
O2 Co2 O1 100.6(2) 4_446 .
O6 Co2 O2 90.3(2) . 6
O2 Co2 O2 76.4(2) 4_446 6
O1 Co2 O2 87.1(2) . 6
O6 Co2 O3 89.2(2) . 6
O2 Co2 O3 172.8(2) 4_446 6
O1 Co2 O3 78.3(2) . 6
O2 Co2 O3 96.4(2) 6 6
O6 Co2 O4 86.1(2) . .
O2 Co2 O4 95.1(2) 4_446 .
O1 Co2 O4 98.3(2) . .
O2 Co2 O4 170.7(2) 6 .
O3 Co2 O4 92.1(2) 6 .
O3 Co3 O3 179.997(1) 6 4_456
O3 Co3 O1 101.1(2) 6 7_456
O3 Co3 O1 78.9(2) 4_456 7_456
O3 Co3 O1 78.9(2) 6 .
O3 Co3 O1 101.1(2) 4_456 .
O1 Co3 O1 179.998(1) 7_456 .
O3 Co3 O5 92.8(2) 6 4_456
O3 Co3 O5 87.3(2) 4_456 4_456
O1 Co3 O5 88.2(2) 7_456 4_456
O1 Co3 O5 91.8(2) . 4_456
O3 Co3 O5 87.3(2) 6 6
O3 Co3 O5 92.7(2) 4_456 6
O1 Co3 O5 91.8(2) 7_456 6
O1 Co3 O5 88.2(2) . 6
O5 Co3 O5 179.997(1) 4_456 6
O5 P1 O2 113.3(3) . .
O5 P1 O1 113.2(3) . .
O2 P1 O1 109.4(3) . .
O5 P1 C 106.8(3) . 4_456
O2 P1 C 107.5(3) . 4_456
O1 P1 C 106.2(3) . 4_456
O3 P2 O7 110.8(3) . .
O3 P2 O4 112.4(3) . .
O7 P2 O4 110.6(3) . .
O3 P2 C 109.9(3) . .
O7 P2 C 107.3(3) . .
O4 P2 C 105.6(3) . .
P1 O1 Co2 139.1(3) . .
P1 O1 Co3 119.3(3) . .
Co2 O1 Co3 101.3(2) . .
P1 O2 Co2 137.8(3) . 4_456
P1 O2 Co2 118.1(3) . 6_556
Co2 O2 Co2 103.6(2) 4_456 6_556
P2 O3 Co3 128.4(3) . 4_446
P2 O3 Co2 133.2(3) . 6_556
Co3 O3 Co2 97.9(2) 4_446 6_556
P2 O4 Co1 125.3(3) . .
P2 O4 Co2 116.8(3) . .
Co1 O4 Co2 118.0(2) . .
P1 O5 Co3 130.1(3) . 4_446
Co2 O6 H1 134.6(89) . .
Co2 O6 H2 120.4(83) . .
H1 O6 H2 103.8(100) . .
P2 O7 Co1 130.8(3) . 5_557
P2 C P1 116.3(4) . 4_446
P2 C H3 115.0(55) . .
P1 C H3 100.7(59) 4_446 .
P2 C H4 107.9(51) . .
P1 C H4 99.8(56) 4_446 .
H3 C H4 116.3(77) . .

loop_
_geom_bond_atom_site_label_1
_geom_bond_atom_site_label_2
_geom_bond_distance
_geom_bond_site_symmetry_2
Co1 O7 1.963(5) 6
Co1 O7 1.963(5) 5_557
Co1 O4 1.992(5) 2_556
Co1 O4 1.992(5) .
Co2 O6 2.033(6) .
Co2 O2 2.049(5) 4_446
Co2 O1 2.050(5) .
Co2 O2 2.142(5) 6
Co2 O3 2.169(5) 6
Co2 O4 2.196(5) .
Co3 O3 2.089(5) 6
Co3 O3 2.089(5) 4_456
Co3 O1 2.103(5) 7_456
Co3 O1 2.104(5) .
Co3 O5 2.113(5) 4_456
Co3 O5 2.113(5) 6
P1 O5 1.513(5) .
P1 O2 1.520(5) .
P1 O1 1.539(6) .
P1 C 1.821(8) 4_456
P2 O3 1.514(6) .
P2 O7 1.534(6) .
P2 O4 1.554(5) .
P2 C 1.796(8) .
O2 Co2 2.049(5) 4_456
O2 Co2 2.142(5) 6_556
O3 Co3 2.089(5) 4_446
O3 Co2 2.169(5) 6_556
O5 Co3 2.113(5) 4_446
O6 H1 0.95(9) .
O6 H2 1.05(9) .
O7 Co1 1.963(5) 5_557
C P1 1.821(8) 4_446
C H3 0.89(7) .
C H4 1.14(8) .
